data_4509380
loop_
_publ_author_name
'Chen, Jian-Qiao'
'Cai, Yue-Peng'
'Fang, Hua-Cai'
'Zhou, Zheng-Yuan'
'Zhan, Xu-Lin'
'Zhao, Gang'
'Zhang, Zhong'

_publ_section_title
;
 Construction of Three-Dimensional Metal&#x2212;Organic Frameworks with
 Helical Character through Coordinative and Supramolecular Interactions
;
_journal_issue 3
_journal_name_full 'Crystal Growth &amp; Design'
_journal_page_first 1605
_journal_paper_doi 10.1021/cg8013317
_journal_volume 9
_journal_year 2009
_chemical_formula_moiety 'C44 H36 N8 Zn, 4(C3 H7 N O), 2(Cl O4), 3(H2 O)'
_chemical_formula_sum 'C56 H70 Cl2 N12 O15 Zn'
_chemical_formula_weight 1287.51
_chemical_name_systematic
;

 ?

;
_space_group_IT_number 7
_symmetry_cell_setting monoclinic
_symmetry_space_group_name_Hall 'P -2yac'
_symmetry_space_group_name_H-M 'P 1 n 1'
_atom_sites_solution_hydrogens geom
_atom_sites_solution_primary direct
_atom_sites_solution_secondary difmap
_audit_creation_method SHELXL-97
_cell_angle_alpha 90.00
_cell_angle_beta 96.062(3)
_cell_angle_gamma 90.00
_cell_formula_units_Z 2
_cell_length_a 11.6722(4)
_cell_length_b 11.7171(5)
_cell_length_c 23.2671(9)
_cell_measurement_reflns_used 4730
_cell_measurement_temperature 298(2)
_cell_measurement_theta_max 21.67
_cell_measurement_theta_min 2.47
_cell_volume 3164.3(2)
_computing_cell_refinement 'Bruker SMART'
_computing_data_collection 'Bruker SMART'
_computing_data_reduction 'Bruker SAINT'
_computing_molecular_graphics 'Bruker SHELXTL'
_computing_publication_material 'Bruker SHELXTL'
_computing_structure_refinement 'SHELXL-97 (Sheldrick, 1997)'
_computing_structure_solution 'SHELXS-97 (Sheldrick, 1990)'
_diffrn_ambient_temperature 298(2)
_diffrn_measured_fraction_theta_full 0.997
_diffrn_measured_fraction_theta_max 0.997
_diffrn_measurement_device_type 'CCD area detector'
_diffrn_measurement_method 'phi and omega scans'
_diffrn_radiation_monochromator graphite
_diffrn_radiation_source 'fine-focus sealed tube'
_diffrn_radiation_type MoK\a
_diffrn_radiation_wavelength 0.71073
_diffrn_reflns_av_R_equivalents 0.0398
_diffrn_reflns_av_sigmaI/netI 0.0732
_diffrn_reflns_limit_h_max 14
_diffrn_reflns_limit_h_min -13
_diffrn_reflns_limit_k_max 13
_diffrn_reflns_limit_k_min -14
_diffrn_reflns_limit_l_max 28
_diffrn_reflns_limit_l_min -27
_diffrn_reflns_number 19095
_diffrn_reflns_theta_full 25.50
_diffrn_reflns_theta_max 25.50
_diffrn_reflns_theta_min 1.76
_exptl_absorpt_coefficient_mu 0.545
_exptl_absorpt_correction_T_max 0.9082
_exptl_absorpt_correction_T_min 0.8895
_exptl_absorpt_correction_type multi-scan
_exptl_absorpt_process_details 'SADABS (Sheldrick, 1996)'
_exptl_crystal_colour 'pale yellow'
_exptl_crystal_density_diffrn 1.351
_exptl_crystal_density_method 'not measured'
_exptl_crystal_description block
_exptl_crystal_F_000 1348
_exptl_crystal_size_max 0.22
_exptl_crystal_size_mid 0.20
_exptl_crystal_size_min 0.18
_refine_diff_density_max 0.363
_refine_diff_density_min -0.454
_refine_diff_density_rms 0.057
_refine_ls_abs_structure_details 'Flack H D (1983), Acta Cryst. A39, 876-881'
_refine_ls_abs_structure_Flack 0.000(1)
_refine_ls_extinction_method none
_refine_ls_goodness_of_fit_ref 1.023
_refine_ls_hydrogen_treatment mixed
_refine_ls_matrix_type full
_refine_ls_number_parameters 828
_refine_ls_number_reflns 10123
_refine_ls_number_restraints 21
_refine_ls_restrained_S_all 1.026
_refine_ls_R_factor_all 0.0743
_refine_ls_R_factor_gt 0.0549
_refine_ls_shift/su_max 0.003
_refine_ls_shift/su_mean 0.001
_refine_ls_structure_factor_coef Fsqd
_refine_ls_weighting_details 'calc w=1/[\s^2^(Fo^2^)+(0.0845P)^2^+0.3857P] where P=(Fo^2^+2Fc^2^)/3'
_refine_ls_weighting_scheme calc
_refine_ls_wR_factor_gt 0.1399
_refine_ls_wR_factor_ref 0.1529
_reflns_number_gt 7845
_reflns_number_total 10123
_reflns_threshold_expression >2sigma(I)
_cod_data_source_file cg8013317sup3.cif
_cod_data_source_block c
_cod_depositor_comments
;
The following automatic conversions were performed:

'_symmetry_cell_setting' value 'Monoclinic' changed to 'monoclinic'
according to /home/saulius/struct/CIF-dictionaries/cif_core.dic
dictionary named 'cif_core.dic' version 2.4.2 from 2011-04-26.

Automatic conversion script
Id: cif_fix_values 1891 2012-01-12 08:04:46Z andrius 
;
_cod_original_sg_symbol_H-M Pn
_cod_database_code 4509380

loop_
_symmetry_equiv_pos_as_xyz
'x, y, z'
'x+1/2, -y, z+1/2'

loop_
_atom_site_label
_atom_site_type_symbol
_atom_site_fract_x
_atom_site_fract_y
_atom_site_fract_z
_atom_site_U_iso_or_equiv
_atom_site_adp_type
_atom_site_occupancy
_atom_site_symmetry_multiplicity
_atom_site_calc_flag
_atom_site_refinement_flags
Zn1 Zn 0.615098(9) 0.708590(13) 0.452485(7) 0.04726(4) Uani 1 1 d .
Cl1 Cl 0.57107(4) 0.78129(6) 0.78612(2) 0.09252(19) Uani 1 1 d .
Cl2 Cl 0.64989(5) 0.79492(4) 0.11799(2) 0.08651(18) Uani 1 1 d D
O1 O 0.5414(2) 0.7380(2) 0.83462(9) 0.1944(9) Uani 1 1 d .
O2 O 0.64099(19) 0.7160(3) 0.75559(10) 0.1890(12) Uani 1 1 d .
O3 O 0.6538(2) 0.8573(3) 0.80701(16) 0.2488(15) Uani 1 1 d .
O4 O 0.48583(17) 0.8281(3) 0.75426(9) 0.1891(12) Uani 1 1 d .
O5 O 0.6869(4) 0.8833(2) 0.15688(12) 0.198(2) Uani 0.50 1 d PD
O5' O 0.6191(7) 0.8422(4) 0.1586(2) 0.262(3) Uani 0.50 1 d P
O6 O 0.5804(3) 0.7192(3) 0.14908(15) 0.206(3) Uani 0.50 1 d PD
O6' O 0.6779(3) 0.68639(19) 0.12063(16) 0.1170(12) Uani 0.50 1 d P
O7 O 0.7489(3) 0.7292(3) 0.10585(19) 0.298(2) Uani 0.50 1 d PD
O7' O 0.7606(4) 0.8532(4) 0.1271(3) 0.190(2) Uani 0.50 1 d P
O8 O 0.59435(19) 0.82970(19) 0.06598(8) 0.1823(9) Uani 1 1 d D
O9 O 0.73940(15) -0.13495(15) 0.61732(7) 0.1206(6) Uani 1 1 d .
O10 O 0.6553(3) 0.3382(3) 0.60432(11) 0.2064(14) Uani 1 1 d .
O11 O 0.72219(12) 0.60774(18) 0.28978(7) 0.1278(6) Uani 1 1 d .
O12 O 0.58634(15) 0.59674(15) 0.63907(8) 0.1442(7) Uani 1 1 d D
H12A H 0.65174(10) 0.62680(8) 0.64629(19) 0.216 Uiso 1 1 d D
H12B H 0.57813(12) 0.53176(9) 0.65343(19) 0.216 Uiso 1 1 d D
O13 O 0.47071(19) 0.7526(2) 0.25760(9) 0.2087(11) Uani 1 1 d D
H13A H 0.46056(14) 0.70293(13) 0.23150(4) 0.313 Uiso 1 1 d D
H13B H 0.41719(15) 0.76091(16) 0.27861(5) 0.313 Uiso 1 1 d D
O14 O 0.1989(3) 0.6823(4) 0.30565(15) 0.2307(17) Uani 1 1 d .
O15 O 0.77217(19) 0.40822(19) 0.70321(10) 0.2162(11) Uani 1 1 d D
H15A H 0.77935(17) 0.35129(15) 0.72505(4) 0.324 Uiso 1 1 d D
H15B H 0.72468(19) 0.40154(18) 0.67339(5) 0.324 Uiso 1 1 d D
N1 N 0.74142(9) 0.62986(10) 0.50069(5) 0.0467(3) Uani 1 1 d .
N2 N 0.87449(9) 0.57651(11) 0.57089(5) 0.0543(4) Uani 1 1 d .
N3 N 0.68642(10) 0.82440(10) 0.40383(5) 0.0507(3) Uani 1 1 d .
N4 N 0.72378(10) 0.94316(11) 0.33453(5) 0.0556(4) Uani 1 1 d .
N5 N 0.52070(9) 0.58546(10) 0.41069(5) 0.0494(3) Uani 1 1 d .
N6 N 0.44388(9) 0.46347(11) 0.34552(5) 0.0520(4) Uani 1 1 d .
N7 N 0.50517(10) 0.79725(11) 0.49632(5) 0.0525(4) Uani 1 1 d .
N8 N 0.39807(9) 0.85612(11) 0.56361(5) 0.0521(4) Uani 1 1 d .
N9 N 0.74029(18) 0.02040(16) 0.67203(7) 0.1003(7) Uani 1 1 d .
N10 N 0.61638(19) 0.2264(2) 0.52312(12) 0.1264(9) Uani 1 1 d .
N11 N 0.87463(13) 0.6180(2) 0.24036(7) 0.1024(7) Uani 1 1 d .
N12 N 0.1222(2) 0.7102(2) 0.39208(12) 0.1338(10) Uani 1 1 d .
C1 C 0.81386(12) 0.54833(14) 0.47859(6) 0.0531(4) Uani 1 1 d .
C2 C 0.81661(15) 0.50482(18) 0.42388(8) 0.0826(6) Uani 1 1 d .
H2 H 0.7627 0.5278 0.3938 0.099 Uiso 1 1 calc R
C3 C 0.9002(2) 0.4271(2) 0.41442(11) 0.1153(8) Uani 1 1 d .
H3 H 0.9036 0.3975 0.3775 0.138 Uiso 1 1 calc R
C4 C 0.98073(19) 0.3918(2) 0.46009(12) 0.1112(8) Uani 1 1 d .
H4 H 1.0347 0.3363 0.4533 0.133 Uiso 1 1 calc R
C5 C 0.98172(17) 0.43595(17) 0.51309(10) 0.0885(7) Uani 1 1 d .
H5 H 1.0372 0.4138 0.5426 0.106 Uiso 1 1 calc R
C6 C 0.89758(12) 0.51624(14) 0.52310(7) 0.0571(5) Uani 1 1 d .
C7 C 0.78342(11) 0.64274(14) 0.55525(6) 0.0540(4) Uani 1 1 d .
H7 H 0.7525 0.6931 0.5804 0.065 Uiso 1 1 calc R
C8 C 0.94440(14) 0.57835(18) 0.62692(7) 0.0730(6) Uani 1 1 d .
H8A H 0.9681 0.5012 0.6377 0.088 Uiso 1 1 calc R
H8B H 0.8986 0.6075 0.6561 0.088 Uiso 1 1 calc R
C9 C 1.05118(13) 0.65342(16) 0.62460(6) 0.0615(5) Uani 1 1 d .
C10 C 1.15846(14) 0.60500(17) 0.62507(7) 0.0687(6) Uani 1 1 d .
H10 H 1.1666 0.5261 0.6268 0.082 Uiso 1 1 calc R
C11 C 1.25387(14) 0.67307(17) 0.62293(8) 0.0705(6) Uani 1 1 d .
H11 H 1.3261 0.6395 0.6230 0.085 Uiso 1 1 calc R
C12 C 1.24419(13) 0.79072(14) 0.62067(6) 0.0553(5) Uani 1 1 d .
C13 C 1.13689(12) 0.83889(17) 0.62099(7) 0.0619(5) Uani 1 1 d .
H13 H 1.1286 0.9178 0.6190 0.074 Uiso 1 1 calc R
C14 C 1.04223(14) 0.77138(16) 0.62417(8) 0.0670(6) Uani 1 1 d .
H14A H 0.9706 0.8052 0.6261 0.080 Uiso 1 1 calc R
C15 C 0.76935(12) 0.90347(13) 0.42747(6) 0.0542(4) Uani 1 1 d .
C16 C 0.82343(14) 0.91273(17) 0.48149(8) 0.0724(6) Uani 1 1 d .
H16 H 0.8073 0.8629 0.5107 0.087 Uiso 1 1 calc R
C17 C 0.90480(17) 1.0003(2) 0.49185(9) 0.0885(7) Uani 1 1 d .
H17 H 0.9426 1.0095 0.5288 0.106 Uiso 1 1 calc R
C18 C 0.93007(17) 1.07356(18) 0.44825(10) 0.0894(7) Uani 1 1 d .
H18 H 0.9855 1.1300 0.4562 0.107 Uiso 1 1 calc R
C19 C 0.87338(14) 1.06379(16) 0.39232(9) 0.0742(6) Uani 1 1 d .
H19 H 0.8887 1.1132 0.3628 0.089 Uiso 1 1 calc R
C20 C 0.79275(11) 0.97599(14) 0.38319(6) 0.0519(4) Uani 1 1 d .
C21 C 0.66319(12) 0.85228(13) 0.34856(6) 0.0522(4) Uani 1 1 d .
H21 H 0.6110 0.8133 0.3227 0.063 Uiso 1 1 calc R
C22 C 0.70903(15) 1.00346(15) 0.27793(6) 0.0681(5) Uani 1 1 d .
H22A H 0.6735 0.9524 0.2484 0.082 Uiso 1 1 calc R
H22B H 0.7839 1.0256 0.2671 0.082 Uiso 1 1 calc R
C23 C 0.63562(13) 1.10701(14) 0.28136(6) 0.0562(4) Uani 1 1 d .
C24 C 0.51838(15) 1.09735(16) 0.28249(7) 0.0705(6) Uani 1 1 d .
H24 H 0.4849 1.0253 0.2812 0.085 Uiso 1 1 calc R
C25 C 0.44927(15) 1.19286(15) 0.28553(8) 0.0659(5) Uani 1 1 d .
H25 H 0.3703 1.1839 0.2864 0.079 Uiso 1 1 calc R
C26 C 0.49509(14) 1.29851(14) 0.28717(6) 0.0566(5) Uani 1 1 d .
C27 C 0.61416(15) 1.31082(15) 0.28514(7) 0.0647(5) Uani 1 1 d .
H27 H 0.6467 1.3833 0.2859 0.078 Uiso 1 1 calc R
C28 C 0.68375(15) 1.21534(15) 0.28206(8) 0.0635(5) Uani 1 1 d .
H28 H 0.7626 1.2240 0.2805 0.076 Uiso 1 1 calc R
C29 C 0.45363(11) 0.50719(13) 0.43814(6) 0.0513(4) Uani 1 1 d .
C30 C 0.43312(14) 0.50039(16) 0.49561(7) 0.0676(5) Uani 1 1 d .
H30 H 0.4675 0.5504 0.5233 0.081 Uiso 1 1 calc R
C31 C 0.35966(17) 0.41631(18) 0.50953(8) 0.0846(6) Uani 1 1 d .
H31 H 0.3432 0.4092 0.5476 0.101 Uiso 1 1 calc R
C32 C 0.30951(16) 0.34209(19) 0.46859(9) 0.0842(6) Uani 1 1 d .
H32 H 0.2591 0.2870 0.4799 0.101 Uiso 1 1 calc R
C33 C 0.33091(14) 0.34573(16) 0.41063(8) 0.0717(6) Uani 1 1 d .
H33 H 0.2987 0.2942 0.3831 0.086 Uiso 1 1 calc R
C34 C 0.40365(11) 0.43197(13) 0.39780(7) 0.0529(4) Uani 1 1 d .
C35 C 0.51280(12) 0.55484(14) 0.35642(6) 0.0521(4) Uani 1 1 d .
H35 H 0.5505 0.5919 0.3285 0.063 Uiso 1 1 calc R
C36 C 0.42024(15) 0.40404(15) 0.28961(7) 0.0617(5) Uani 1 1 d .
H36A H 0.4348 0.4555 0.2586 0.074 Uiso 1 1 calc R
H36B H 0.3397 0.3821 0.2840 0.074 Uiso 1 1 calc R
C37 C 0.42133(11) 0.87015(14) 0.47009(6) 0.0533(4) Uani 1 1 d .
C38 C 0.39828(15) 0.90532(19) 0.41336(8) 0.0783(6) Uani 1 1 d .
H38 H 0.4421 0.8791 0.3849 0.094 Uiso 1 1 calc R
C39 C 0.30969(17) 0.9793(2) 0.40041(10) 0.1024(8) Uani 1 1 d .
H39 H 0.2926 1.0044 0.3626 0.123 Uiso 1 1 calc R
C40 C 0.24465(16) 1.0178(2) 0.44283(10) 0.0970(7) Uani 1 1 d .
H40 H 0.1846 1.0682 0.4322 0.116 Uiso 1 1 calc R
C41 C 0.26368(14) 0.98593(16) 0.49904(8) 0.0721(6) Uani 1 1 d .
H41 H 0.2195 1.0138 0.5270 0.087 Uiso 1 1 calc R
C42 C 0.35329(12) 0.90901(13) 0.51232(7) 0.0540(4) Uani 1 1 d .
C43 C 0.48586(12) 0.79198(14) 0.55077(7) 0.0535(4) Uani 1 1 d .
H43 H 0.5296 0.7474 0.5779 0.064 Uiso 1 1 calc R
C44 C 0.35026(13) 0.86370(16) 0.61915(7) 0.0648(5) Uani 1 1 d .
H44A H 0.3308 0.9425 0.6264 0.078 Uiso 1 1 calc R
H44B H 0.4082 0.8397 0.6497 0.078 Uiso 1 1 calc R
C45 C 0.6965(3) 0.0863(3) 0.71796(12) 0.1640(12) Uani 1 1 d .
H45A H 0.6280 0.0508 0.7290 0.246 Uiso 1 1 calc R
H45B H 0.6788 0.1624 0.7045 0.246 Uiso 1 1 calc R
H45C H 0.7537 0.0893 0.7507 0.246 Uiso 1 1 calc R
C46 C 0.8423(3) 0.0692(3) 0.64840(16) 0.1569(13) Uani 1 1 d .
H46A H 0.8738 0.0139 0.6240 0.235 Uiso 1 1 calc R
H46B H 0.8993 0.0890 0.6796 0.235 Uiso 1 1 calc R
H46C H 0.8201 0.1363 0.6263 0.235 Uiso 1 1 calc R
C47 C 0.7054(2) -0.0801(2) 0.65450(10) 0.1057(8) Uani 1 1 d .
H47 H 0.6471 -0.1126 0.6734 0.127 Uiso 1 1 calc R
C48 C 0.5402(4) 0.1450(4) 0.5456(3) 0.260(2) Uani 1 1 d .
H48A H 0.5067 0.1780 0.5777 0.390 Uiso 1 1 calc R
H48B H 0.5828 0.0778 0.5582 0.390 Uiso 1 1 calc R
H48C H 0.4801 0.1249 0.5159 0.390 Uiso 1 1 calc R
C49 C 0.6310(5) 0.2131(5) 0.4637(2) 0.295(2) Uani 1 1 d .
H49A H 0.6982 0.2543 0.4551 0.442 Uiso 1 1 calc R
H49B H 0.5645 0.2424 0.4405 0.442 Uiso 1 1 calc R
H49C H 0.6402 0.1336 0.4552 0.442 Uiso 1 1 calc R
C50 C 0.6647(3) 0.3116(4) 0.55476(19) 0.1959(17) Uani 1 1 d .
H50 H 0.7132 0.3581 0.5358 0.235 Uiso 1 1 calc R
C51 C 0.9187(3) 0.4995(4) 0.2583(2) 0.2152(18) Uani 1 1 d .
H51A H 0.8710 0.4429 0.2378 0.323 Uiso 1 1 calc R
H51B H 0.9162 0.4899 0.2991 0.323 Uiso 1 1 calc R
H51C H 0.9966 0.4911 0.2492 0.323 Uiso 1 1 calc R
C52 C 0.9404(3) 0.6640(5) 0.19877(15) 0.214(2) Uani 1 1 d .
H52A H 0.9219 0.7434 0.1932 0.321 Uiso 1 1 calc R
H52B H 0.9233 0.6240 0.1629 0.321 Uiso 1 1 calc R
H52C H 1.0208 0.6562 0.2118 0.321 Uiso 1 1 calc R
C53 C 0.7823(2) 0.6447(4) 0.25910(11) 0.1380(12) Uani 1 1 d .
H53 H 0.7548 0.7140 0.2438 0.166 Uiso 1 1 calc R
C54 C 0.1220(5) 0.6869(4) 0.4526(2) 0.247(2) Uani 1 1 d .
H54A H 0.1948 0.7087 0.4726 0.370 Uiso 1 1 calc R
H54B H 0.1096 0.6068 0.4581 0.370 Uiso 1 1 calc R
H54C H 0.0615 0.7296 0.4675 0.370 Uiso 1 1 calc R
C55 C 0.0366(4) 0.7869(4) 0.3690(3) 0.231(3) Uani 1 1 d .
H55A H 0.0474 0.8032 0.3295 0.346 Uiso 1 1 calc R
H55B H 0.0421 0.8564 0.3909 0.346 Uiso 1 1 calc R
H55C H -0.0380 0.7535 0.3707 0.346 Uiso 1 1 calc R
C56 C 0.1878(4) 0.6566(5) 0.35940(18) 0.2153(18) Uani 1 1 d .
H56 H 0.2301 0.5951 0.3755 0.258 Uiso 1 1 calc R

loop_
_atom_site_aniso_label
_atom_site_aniso_U_11
_atom_site_aniso_U_22
_atom_site_aniso_U_33
_atom_site_aniso_U_23
_atom_site_aniso_U_13
_atom_site_aniso_U_12
Zn1 0.04502(6) 0.04180(7) 0.05492(7) -0.00119(9) 0.00510(5) -0.00103(8)
Cl1 0.0693(2) 0.1308(5) 0.0792(3) 0.0114(3) 0.0161(2) 0.0015(3)
Cl2 0.1325(4) 0.0552(3) 0.0697(3) 0.0016(2) 0.0009(3) 0.0126(3)
O1 0.2386(17) 0.1929(19) 0.1735(12) 0.0795(13) 0.1245(11) 0.0598(16)
O2 0.1330(12) 0.285(3) 0.1563(15) -0.0242(16) 0.0494(11) 0.0577(15)
O3 0.1759(15) 0.245(2) 0.304(3) 0.001(3) -0.0732(19) -0.1215(15)
O4 0.1018(11) 0.336(3) 0.1236(14) 0.0469(17) -0.0161(11) 0.0521(15)
O5 0.410(6) 0.0526(17) 0.107(2) -0.0351(17) -0.080(3) -0.028(3)
O5' 0.338(7) 0.187(3) 0.251(3) -0.194(2) -0.024(4) 0.034(4)
O6 0.350(7) 0.118(3) 0.154(3) 0.048(2) 0.051(4) -0.057(4)
O6' 0.159(2) 0.0136(11) 0.162(3) -0.0103(14) -0.057(2) 0.0150(14)
O7 0.278(4) 0.374(5) 0.253(4) -0.156(3) 0.080(3) 0.150(3)
O7' 0.177(3) 0.100(2) 0.270(5) 0.043(3) -0.082(3) -0.076(2)
O8 0.2128(18) 0.1670(16) 0.1452(13) 0.0831(12) -0.0830(13) -0.0734(14)
O9 0.1467(11) 0.0966(11) 0.1248(10) -0.0478(9) 0.0439(9) -0.0214(10)
O10 0.224(2) 0.263(3) 0.1319(16) -0.004(2) 0.0178(17) 0.003(3)
O11 0.1164(9) 0.1484(15) 0.1300(9) 0.0314(10) 0.0658(7) 0.0209(10)
O12 0.1529(12) 0.1249(13) 0.1605(12) 0.0725(10) 0.0435(10) 0.0147(12)
O13 0.1890(18) 0.1972(19) 0.2128(19) 0.0920(16) -0.1053(15) -0.0619(16)
O14 0.236(3) 0.267(4) 0.189(2) 0.020(2) 0.022(2) 0.044(3)
O15 0.1943(15) 0.1928(19) 0.277(2) -0.1084(17) 0.0977(16) -0.1033(14)
N1 0.0481(5) 0.0409(6) 0.0512(6) -0.0042(5) 0.0056(5) 0.0043(5)
N2 0.0513(6) 0.0608(8) 0.0494(6) 0.0101(6) -0.0010(5) -0.0099(6)
N3 0.0537(6) 0.0373(6) 0.0611(7) -0.0032(6) 0.0065(5) -0.0091(5)
N4 0.0647(6) 0.0519(8) 0.0518(6) 0.0045(6) 0.0139(5) 0.0049(6)
N5 0.0553(6) 0.0442(7) 0.0489(6) 0.0052(6) 0.0067(5) -0.0008(5)
N6 0.0525(6) 0.0475(7) 0.0543(7) -0.0031(6) -0.0031(5) 0.0021(5)
N7 0.0491(6) 0.0562(8) 0.0520(6) -0.0022(6) 0.0048(5) 0.0023(6)
N8 0.0476(5) 0.0520(7) 0.0585(6) -0.0091(6) 0.0133(5) -0.0014(5)
N9 0.1476(14) 0.0737(11) 0.0815(10) -0.0104(9) 0.0213(10) -0.0081(11)
N10 0.0953(12) 0.1237(17) 0.1578(19) 0.0237(15) 0.0025(13) -0.0015(12)
N11 0.0784(9) 0.1402(16) 0.0915(10) 0.0170(11) 0.0229(8) 0.0315(10)
N12 0.1119(15) 0.1262(19) 0.1615(19) 0.0333(15) 0.0069(14) 0.0032(13)
C1 0.0530(7) 0.0501(9) 0.0561(8) 0.0005(7) 0.0058(6) 0.0047(7)
C2 0.0724(9) 0.0978(14) 0.0756(10) -0.0300(10) -0.0016(8) 0.0253(10)
C3 0.1138(14) 0.1160(16) 0.1112(14) -0.0519(12) -0.0108(12) 0.0488(12)
C4 0.0941(12) 0.0783(13) 0.1549(19) -0.0402(13) -0.0163(13) 0.0392(10)
C5 0.0815(11) 0.0607(11) 0.1165(15) -0.0031(12) -0.0211(11) 0.0193(9)
C6 0.0520(7) 0.0472(9) 0.0698(9) 0.0076(8) -0.0044(7) 0.0025(7)
C7 0.0498(7) 0.0559(9) 0.0570(8) -0.0095(7) 0.0095(6) -0.0095(7)
C8 0.0660(9) 0.0967(13) 0.0536(8) 0.0310(9) -0.0069(7) -0.0124(9)
C9 0.0610(8) 0.0777(11) 0.0443(7) 0.0075(8) -0.0024(6) -0.0101(8)
C10 0.0687(9) 0.0590(10) 0.0770(10) 0.0081(9) 0.0012(8) -0.0026(8)
C11 0.0581(8) 0.0685(11) 0.0853(11) -0.0008(10) 0.0097(8) 0.0106(8)
C12 0.0569(7) 0.0665(10) 0.0429(7) -0.0110(7) 0.0068(6) 0.0000(7)
C13 0.0564(8) 0.0632(10) 0.0663(9) -0.0043(8) 0.0068(7) 0.0045(8)
C14 0.0531(8) 0.0715(12) 0.0756(10) 0.0009(9) 0.0034(7) 0.0028(8)
C15 0.0538(7) 0.0447(9) 0.0660(8) 0.0030(7) 0.0150(6) 0.0018(7)
C16 0.0729(9) 0.0646(11) 0.0776(10) 0.0085(9) -0.0018(9) -0.0176(9)
C17 0.0852(11) 0.0875(14) 0.0888(13) 0.0001(11) -0.0099(10) -0.0248(11)
C18 0.0819(11) 0.0705(12) 0.1108(14) 0.0063(12) -0.0134(11) -0.0281(10)
C19 0.0661(8) 0.0589(11) 0.0993(12) 0.0135(9) 0.0173(8) -0.0125(8)
C20 0.0484(6) 0.0499(9) 0.0594(7) 0.0003(7) 0.0153(6) -0.0009(6)
C21 0.0631(7) 0.0394(8) 0.0548(7) -0.0045(7) 0.0103(6) 0.0020(7)
C22 0.1001(10) 0.0537(10) 0.0541(8) 0.0101(8) 0.0251(7) 0.0108(9)
C23 0.0730(8) 0.0553(9) 0.0421(7) 0.0039(7) 0.0149(6) 0.0079(7)
C24 0.0846(10) 0.0533(10) 0.0755(10) -0.0035(9) 0.0174(8) -0.0114(8)
C25 0.0652(9) 0.0572(11) 0.0735(10) -0.0061(8) -0.0016(8) -0.0032(8)
C26 0.0730(9) 0.0524(9) 0.0427(7) -0.0038(7) -0.0020(7) -0.0051(8)
C27 0.0740(9) 0.0500(9) 0.0699(9) 0.0003(8) 0.0066(8) -0.0069(8)
C28 0.0625(8) 0.0595(10) 0.0698(9) 0.0028(8) 0.0129(7) 0.0014(8)
C29 0.0454(6) 0.0476(8) 0.0608(8) -0.0048(7) 0.0053(6) 0.0027(6)
C30 0.0808(9) 0.0619(11) 0.0616(9) 0.0045(8) 0.0147(8) -0.0155(8)
C31 0.1119(12) 0.0736(12) 0.0735(10) -0.0026(10) 0.0345(9) -0.0204(10)
C32 0.0907(10) 0.0723(12) 0.0941(11) 0.0095(10) 0.0302(9) -0.0203(10)
C33 0.0679(9) 0.0550(10) 0.0913(11) -0.0071(10) 0.0043(9) -0.0177(8)
C34 0.0443(6) 0.0468(9) 0.0669(9) -0.0031(7) 0.0022(6) 0.0006(6)
C35 0.0539(7) 0.0501(9) 0.0525(7) 0.0041(7) 0.0065(6) 0.0014(7)
C36 0.0786(9) 0.0509(9) 0.0510(8) -0.0057(8) -0.0151(7) 0.0067(8)
C37 0.0454(6) 0.0529(9) 0.0628(8) 0.0031(8) 0.0110(6) 0.0016(7)
C38 0.0700(9) 0.1024(14) 0.0643(9) 0.0228(10) 0.0151(7) 0.0258(9)
C39 0.0903(12) 0.1305(18) 0.0874(12) 0.0400(12) 0.0140(10) 0.0407(12)
C40 0.0713(10) 0.0943(14) 0.1263(15) 0.0316(13) 0.0142(10) 0.0330(10)
C41 0.0629(8) 0.0642(11) 0.0910(11) 0.0002(10) 0.0158(8) 0.0092(8)
C42 0.0476(7) 0.0439(8) 0.0709(9) -0.0007(8) 0.0085(6) -0.0006(6)
C43 0.0508(7) 0.0508(9) 0.0583(8) 0.0054(7) 0.0028(6) -0.0021(7)
C44 0.0621(8) 0.0717(11) 0.0621(8) -0.0234(8) 0.0138(6) -0.0070(8)
C45 0.258(3) 0.106(2) 0.1445(17) -0.0311(16) 0.0984(16) 0.013(2)
C46 0.163(2) 0.141(2) 0.173(2) -0.029(2) 0.0472(19) -0.0643(18)
C47 0.1278(15) 0.0891(16) 0.1036(14) -0.0092(13) 0.0287(12) -0.0148(14)
C48 0.192(3) 0.180(3) 0.385(6) 0.146(3) -0.080(4) -0.081(3)
C49 0.344(4) 0.336(5) 0.212(4) -0.032(3) 0.067(3) 0.210(3)
C50 0.160(2) 0.220(3) 0.196(3) 0.087(2) -0.037(2) -0.080(2)
C51 0.232(3) 0.130(3) 0.309(4) 0.007(3) 0.144(2) 0.035(3)
C52 0.1065(17) 0.362(5) 0.180(2) 0.119(3) 0.0499(16) 0.014(3)
C53 0.0993(14) 0.214(3) 0.1054(15) 0.022(2) 0.0306(12) 0.0100(19)
C54 0.342(5) 0.216(3) 0.176(3) 0.044(3) -0.003(3) -0.145(3)
C55 0.154(3) 0.180(4) 0.342(6) -0.053(4) -0.053(4) 0.065(2)
C56 0.229(3) 0.250(4) 0.158(3) 0.013(3) -0.019(3) 0.140(3)

loop_
_atom_type_symbol
_atom_type_description
_atom_type_scat_dispersion_real
_atom_type_scat_dispersion_imag
_atom_type_scat_source
C C 0.0033 0.0016 'International Tables Vol C Tables 4.2.6.8 and 6.1.1.4'
H H 0.0000 0.0000 'International Tables Vol C Tables 4.2.6.8 and 6.1.1.4'
N N 0.0061 0.0033 'International Tables Vol C Tables 4.2.6.8 and 6.1.1.4'
O O 0.0106 0.0060 'International Tables Vol C Tables 4.2.6.8 and 6.1.1.4'
Cl Cl 0.1484 0.1585 'International Tables Vol C Tables 4.2.6.8 and 6.1.1.4'
Zn Zn 0.2839 1.4301 'International Tables Vol C Tables 4.2.6.8 and 6.1.1.4'

loop_
_geom_angle_atom_site_label_1
_geom_angle_atom_site_label_2
_geom_angle_atom_site_label_3
_geom_angle
_geom_angle_site_symmetry_1
_geom_angle_site_symmetry_3
N1 Zn1 N5 106.11(5) . .
N1 Zn1 N3 107.82(5) . .
N5 Zn1 N3 116.96(5) . .
N1 Zn1 N7 115.44(5) . .
N5 Zn1 N7 105.70(5) . .
N3 Zn1 N7 105.20(5) . .
O4 Cl1 O1 113.42(15) . .
O4 Cl1 O3 113.4(2) . .
O1 Cl1 O3 100.7(2) . .
O4 Cl1 O2 113.73(15) . .
O1 Cl1 O2 117.03(17) . .
O3 Cl1 O2 96.39(18) . .
O5' Cl2 O6' 120.8(3) . .
O5' Cl2 O8 114.2(3) . .
O6' Cl2 O8 114.87(19) . .
O5' Cl2 O5 40.8(4) . .
O6' Cl2 O5 128.5(2) . .
O8 Cl2 O5 115.53(16) . .
O5' Cl2 O7 136.4(4) . .
O6' Cl2 O7 44.9(2) . .
O8 Cl2 O7 107.4(2) . .
O5 Cl2 O7 108.7(3) . .
O5' Cl2 O6 69.8(3) . .
O6' Cl2 O6 62.1(2) . .
O8 Cl2 O6 112.67(17) . .
O5 Cl2 O6 106.2(2) . .
O7 Cl2 O6 105.9(2) . .
O5' Cl2 O7' 90.2(4) . .
O6' Cl2 O7' 103.6(2) . .
O8 Cl2 O7' 108.5(2) . .
O5 Cl2 O7' 50.0(3) . .
O7 Cl2 O7' 64.0(2) . .
O6 Cl2 O7' 138.6(3) . .
O5' O5 O7' 122.2(4) . .
O5' O5 Cl2 56.3(3) . .
O7' O5 Cl2 67.0(2) . .
O5 O5' Cl2 82.9(5) . .
O5 O5' O6 136.5(6) . .
Cl2 O5' O6 63.3(2) . .
O6' O6 Cl2 54.35(17) . .
O6' O6 O5' 94.8(4) . .
Cl2 O6 O5' 47.0(3) . .
O7 O6' Cl2 74.0(2) . .
O7 O6' O6 135.5(3) . .
Cl2 O6' O6 63.54(19) . .
O6' O7 Cl2 61.1(2) . .
O6' O7 O7' 113.0(4) . .
Cl2 O7 O7' 58.5(2) . .
O5 O7' Cl2 63.1(3) . .
O5 O7' O7 114.5(4) . .
Cl2 O7' O7 57.47(19) . .
H12A O12 H12B 116.0(3) . .
H13A O13 H13B 116.4(3) . .
H15A O15 H15B 116.1(3) . .
C7 N1 C1 104.61(11) . .
C7 N1 Zn1 131.99(10) . .
C1 N1 Zn1 123.24(9) . .
C7 N2 C6 107.35(12) . .
C7 N2 C8 125.96(14) . .
C6 N2 C8 126.34(13) . .
C21 N3 C15 106.15(12) . .
C21 N3 Zn1 131.29(10) . .
C15 N3 Zn1 122.27(9) . .
C21 N4 C20 107.51(12) . .
C21 N4 C22 125.39(12) . .
C20 N4 C22 126.83(13) . .
C35 N5 C29 105.95(12) . .
C35 N5 Zn1 130.23(10) . .
C29 N5 Zn1 123.67(9) . .
C35 N6 C34 107.13(12) . .
C35 N6 C36 126.40(13) . .
C34 N6 C36 126.39(13) . .
C43 N7 C37 105.56(12) . .
C43 N7 Zn1 130.51(10) . .
C37 N7 Zn1 123.51(10) . .
C43 N8 C42 106.66(12) . .
C43 N8 C44 127.40(13) . .
C42 N8 C44 125.77(12) . .
C47 N9 C45 126.2(2) . .
C47 N9 C46 118.2(2) . .
C45 N9 C46 115.3(2) . .
C50 N10 C49 122.3(4) . .
C50 N10 C48 122.6(4) . .
C49 N10 C48 115.1(4) . .
C53 N11 C52 134.5(3) . .
C53 N11 C51 114.4(3) . .
C52 N11 C51 110.2(3) . .
C56 N12 C55 121.6(4) . .
C56 N12 C54 123.0(4) . .
C55 N12 C54 115.0(4) . .
C2 C1 C6 120.21(15) . .
C2 C1 N1 131.54(14) . .
C6 C1 N1 108.16(13) . .
C3 C2 C1 118.84(17) . .
C3 C2 H2 120.6 . .
C1 C2 H2 120.6 . .
C2 C3 C4 120.4(2) . .
C2 C3 H3 119.8 . .
C4 C3 H3 119.8 . .
C5 C4 C3 121.6(2) . .
C5 C4 H4 119.2 . .
C3 C4 H4 119.2 . .
C4 C5 C6 118.48(19) . .
C4 C5 H5 120.8 . .
C6 C5 H5 120.8 . .
N2 C6 C5 133.27(16) . .
N2 C6 C1 106.31(13) . .
C5 C6 C1 120.42(16) . .
N1 C7 N2 113.56(13) . .
N1 C7 H7 123.2 . .
N2 C7 H7 123.2 . .
N2 C8 C9 110.89(13) . .
N2 C8 H8A 109.5 . .
C9 C8 H8A 109.5 . .
N2 C8 H8B 109.5 . .
C9 C8 H8B 109.5 . .
H8A C8 H8B 108.0 . .
C10 C9 C14 118.68(16) . .
C10 C9 C8 120.48(17) . .
C14 C9 C8 120.80(15) . .
C9 C10 C11 120.08(18) . .
C9 C10 H10 120.0 . .
C11 C10 H10 120.0 . .
C10 C11 C12 121.07(16) . .
C10 C11 H11 119.5 . .
C12 C11 H11 119.5 . .
C13 C12 C11 118.66(15) . .
C13 C12 C44 121.21(16) . 1_655
C11 C12 C44 120.12(14) . 1_655
C14 C13 C12 120.32(17) . .
C14 C13 H13 119.8 . .
C12 C13 H13 119.8 . .
C13 C14 C9 121.10(16) . .
C13 C14 H14A 119.5 . .
C9 C14 H14A 119.4 . .
C16 C15 C20 122.27(15) . .
C16 C15 N3 130.60(15) . .
C20 C15 N3 107.11(12) . .
C15 C16 C17 117.43(18) . .
C15 C16 H16 121.3 . .
C17 C16 H16 121.3 . .
C18 C17 C16 121.38(19) . .
C18 C17 H17 119.3 . .
C16 C17 H17 119.3 . .
C17 C18 C19 120.93(19) . .
C17 C18 H18 119.5 . .
C19 C18 H18 119.5 . .
C20 C19 C18 116.52(17) . .
C20 C19 H19 121.7 . .
C18 C19 H19 121.7 . .
N4 C20 C15 107.27(13) . .
N4 C20 C19 131.26(15) . .
C15 C20 C19 121.46(14) . .
N3 C21 N4 111.93(12) . .
N3 C21 H21 124.0 . .
N4 C21 H21 124.0 . .
N4 C22 C23 110.60(13) . .
N4 C22 H22A 109.5 . .
C23 C22 H22A 109.5 . .
N4 C22 H22B 109.5 . .
C23 C22 H22B 109.5 . .
H22A C22 H22B 108.1 . .
C24 C23 C28 118.51(16) . .
C24 C23 C22 120.79(15) . .
C28 C23 C22 120.68(14) . .
C23 C24 C25 121.33(17) . .
C23 C24 H24 119.3 . .
C25 C24 H24 119.3 . .
C26 C25 C24 120.79(17) . .
C26 C25 H25 119.6 . .
C24 C25 H25 119.6 . .
C25 C26 C27 119.02(16) . .
C25 C26 C36 121.39(15) . 1_565
C27 C26 C36 119.56(15) . 1_565
C28 C27 C26 120.38(16) . .
C28 C27 H27 119.8 . .
C26 C27 H27 119.8 . .
C23 C28 C27 119.95(16) . .
C23 C28 H28 120.0 . .
C27 C28 H28 120.0 . .
C34 C29 C30 121.27(15) . .
C34 C29 N5 109.02(13) . .
C30 C29 N5 129.70(14) . .
C31 C30 C29 116.53(16) . .
C31 C30 H30 121.7 . .
C29 C30 H30 121.7 . .
C30 C31 C32 121.58(18) . .
C30 C31 H31 119.2 . .
C32 C31 H31 119.2 . .
C31 C32 C33 122.88(19) . .
C31 C32 H32 118.6 . .
C33 C32 H32 118.6 . .
C34 C33 C32 114.20(17) . .
C34 C33 H33 122.9 . .
C32 C33 H33 122.9 . .
C29 C34 C33 123.51(15) . .
C29 C34 N6 105.54(13) . .
C33 C34 N6 130.95(15) . .
N5 C35 N6 112.34(13) . .
N5 C35 H35 123.8 . .
N6 C35 H35 123.8 . .
N6 C36 C26 111.25(12) . 1_545
N6 C36 H36A 109.4 . .
C26 C36 H36A 109.4 1_545 .
N6 C36 H36B 109.4 . .
C26 C36 H36B 109.4 1_545 .
H36A C36 H36B 108.0 . .
C38 C37 N7 131.25(15) . .
C38 C37 C42 120.31(14) . .
N7 C37 C42 108.43(13) . .
C39 C38 C37 117.96(17) . .
C39 C38 H38 121.0 . .
C37 C38 H38 121.0 . .
C38 C39 C40 120.8(2) . .
C38 C39 H39 119.6 . .
C40 C39 H39 119.6 . .
C41 C40 C39 123.53(19) . .
C41 C40 H40 118.2 . .
C39 C40 H40 118.2 . .
C40 C41 C42 115.83(17) . .
C40 C41 H41 122.1 . .
C42 C41 H41 122.1 . .
C41 C42 N8 133.05(15) . .
C41 C42 C37 121.52(15) . .
N8 C42 C37 105.43(12) . .
N7 C43 N8 113.92(13) . .
N7 C43 H43 123.0 . .
N8 C43 H43 123.0 . .
N8 C44 C12 112.14(13) . 1_455
N8 C44 H44A 109.2 . .
C12 C44 H44A 109.2 1_455 .
N8 C44 H44B 109.2 . .
C12 C44 H44B 109.2 1_455 .
H44A C44 H44B 107.9 . .
N9 C45 H45A 109.5 . .
N9 C45 H45B 109.5 . .
H45A C45 H45B 109.5 . .
N9 C45 H45C 109.5 . .
H45A C45 H45C 109.5 . .
H45B C45 H45C 109.5 . .
N9 C46 H46A 109.5 . .
N9 C46 H46B 109.5 . .
H46A C46 H46B 109.5 . .
N9 C46 H46C 109.5 . .
H46A C46 H46C 109.5 . .
H46B C46 H46C 109.5 . .
O9 C47 N9 127.3(3) . .
O9 C47 H47 116.3 . .
N9 C47 H47 116.3 . .
N10 C48 H48A 109.5 . .
N10 C48 H48B 109.5 . .
H48A C48 H48B 109.5 . .
N10 C48 H48C 109.5 . .
H48A C48 H48C 109.5 . .
H48B C48 H48C 109.5 . .
N10 C49 H49A 109.5 . .
N10 C49 H49B 109.5 . .
H49A C49 H49B 109.5 . .
N10 C49 H49C 109.5 . .
H49A C49 H49C 109.5 . .
H49B C49 H49C 109.5 . .
O10 C50 N10 130.1(4) . .
O10 C50 H50 114.9 . .
N10 C50 H50 114.9 . .
N11 C51 H51A 109.5 . .
N11 C51 H51B 109.5 . .
H51A C51 H51B 109.5 . .
N11 C51 H51C 109.5 . .
H51A C51 H51C 109.5 . .
H51B C51 H51C 109.5 . .
N11 C52 H52A 109.5 . .
N11 C52 H52B 109.5 . .
H52A C52 H52B 109.5 . .
N11 C52 H52C 109.5 . .
H52A C52 H52C 109.5 . .
H52B C52 H52C 109.5 . .
O11 C53 N11 137.6(4) . .
O11 C53 H53 111.2 . .
N11 C53 H53 111.2 . .
N12 C54 H54A 109.5 . .
N12 C54 H54B 109.5 . .
H54A C54 H54B 109.5 . .
N12 C54 H54C 109.5 . .
H54A C54 H54C 109.5 . .
H54B C54 H54C 109.5 . .
N12 C55 H55A 109.5 . .
N12 C55 H55B 109.5 . .
H55A C55 H55B 109.5 . .
N12 C55 H55C 109.5 . .
H55A C55 H55C 109.5 . .
H55B C55 H55C 109.5 . .
N12 C56 O14 125.0(4) . .
N12 C56 H56 117.5 . .
O14 C56 H56 117.5 . .

loop_
_geom_bond_atom_site_label_1
_geom_bond_atom_site_label_2
_geom_bond_distance
_geom_bond_site_symmetry_2
Zn1 N1 1.9834(11) .
Zn1 N5 2.0038(12) .
Zn1 N3 2.0037(12) .
Zn1 N7 2.0106(12) .
Cl1 O4 1.298(2) .
Cl1 O1 1.316(2) .
Cl1 O3 1.365(3) .
Cl1 O2 1.370(3) .
Cl2 O5' 1.183(5) .
Cl2 O6' 1.313(2) .
Cl2 O8 1.3730(18) .
Cl2 O5 1.412(3) .
Cl2 O7 1.441(3) .
Cl2 O6 1.446(3) .
Cl2 O7' 1.457(4) .
O5 O5' 0.930(8) .
O5 O7' 1.213(7) .
O5' O6 1.519(6) .
O6 O6' 1.428(5) .
O6' O7 1.057(5) .
O7 O7' 1.536(6) .
O9 C47 1.179(3) .
O10 C50 1.210(5) .
O11 C53 1.138(3) .
O12 H12A 0.841(2) .
O12 H12B 0.841(3) .
O13 H13A 0.841(3) .
O13 H13B 0.839(3) .
O14 C56 1.306(5) .
O15 H15A 0.837(3) .
O15 H15B 0.845(3) .
N1 C7 1.3203(18) .
N1 C1 1.4085(19) .
N2 C7 1.3351(19) .
N2 C6 1.368(2) .
N2 C8 1.4632(19) .
N3 C21 1.3266(18) .
N3 C15 1.4092(19) .
N4 C21 1.338(2) .
N4 C20 1.3730(18) .
N4 C22 1.488(2) .
N5 C35 1.3064(18) .
N5 C29 1.4027(19) .
N6 C35 1.3471(19) .
N6 C34 1.399(2) .
N6 C36 1.476(2) .
N7 C43 1.311(2) .
N7 C37 1.3905(19) .
N8 C43 1.3300(19) .
N8 C42 1.3962(19) .
N8 C44 1.463(2) .
N9 C47 1.298(3) .
N9 C45 1.454(4) .
N9 C46 1.478(4) .
N10 C50 1.330(5) .
N10 C49 1.420(6) .
N10 C48 1.439(5) .
N11 C53 1.245(3) .
N11 C52 1.404(4) .
N11 C51 1.523(5) .
N12 C56 1.297(5) .
N12 C55 1.408(5) .
N12 C54 1.435(6) .
C1 C2 1.375(2) .
C1 C6 1.398(2) .
C2 C3 1.369(3) .
C2 H2 0.9300 .
C3 C4 1.405(3) .
C3 H3 0.9300 .
C4 C5 1.336(3) .
C4 H4 0.9300 .
C5 C6 1.397(3) .
C5 H5 0.9300 .
C7 H7 0.9300 .
C8 C9 1.531(2) .
C8 H8A 0.9700 .
C8 H8B 0.9700 .
C9 C10 1.374(2) .
C9 C14 1.386(3) .
C10 C11 1.375(2) .
C10 H10 0.9300 .
C11 C12 1.384(3) .
C11 H11 0.9300 .
C12 C13 1.374(2) .
C12 C44 1.508(2) 1_655
C13 C14 1.367(2) .
C13 H13 0.9300 .
C14 H14A 0.9300 .
C15 C16 1.350(2) .
C15 C20 1.385(2) .
C16 C17 1.402(3) .
C16 H16 0.9300 .
C17 C18 1.384(3) .
C17 H17 0.9300 .
C18 C19 1.401(3) .
C18 H18 0.9300 .
C19 C20 1.395(2) .
C19 H19 0.9300 .
C21 H21 0.9300 .
C22 C23 1.492(2) .
C22 H22A 0.9700 .
C22 H22B 0.9700 .
C23 C24 1.376(2) .
C23 C28 1.388(2) .
C24 C25 1.386(3) .
C24 H24 0.9300 .
C25 C26 1.347(2) .
C25 H25 0.9300 .
C26 C27 1.403(2) .
C26 C36 1.519(2) 1_565
C27 C28 1.389(2) .
C27 H27 0.9300 .
C28 H28 0.9300 .
C29 C34 1.372(2) .
C29 C30 1.385(2) .
C30 C31 1.367(3) .
C30 H30 0.9300 .
C31 C32 1.374(3) .
C31 H31 0.9300 .
C32 C33 1.398(3) .
C32 H32 0.9300 .
C33 C34 1.373(2) .
C33 H33 0.9300 .
C35 H35 0.9300 .
C36 C26 1.519(2) 1_545
C36 H36A 0.9700 .
C36 H36B 0.9700 .
C37 C38 1.382(2) .
C37 C42 1.403(2) .
C38 C39 1.358(3) .
C38 H38 0.9300 .
C39 C40 1.383(3) .
C39 H39 0.9300 .
C40 C41 1.356(3) .
C40 H40 0.9300 .
C41 C42 1.391(2) .
C41 H41 0.9300 .
C43 H43 0.9300 .
C44 C12 1.508(2) 1_455
C44 H44A 0.9700 .
C44 H44B 0.9700 .
C45 H45A 0.9600 .
C45 H45B 0.9600 .
C45 H45C 0.9600 .
C46 H46A 0.9600 .
C46 H46B 0.9600 .
C46 H46C 0.9600 .
C47 H47 0.9300 .
C48 H48A 0.9600 .
C48 H48B 0.9600 .
C48 H48C 0.9600 .
C49 H49A 0.9600 .
C49 H49B 0.9600 .
C49 H49C 0.9600 .
C50 H50 0.9300 .
C51 H51A 0.9600 .
C51 H51B 0.9600 .
C51 H51C 0.9600 .
C52 H52A 0.9600 .
C52 H52B 0.9600 .
C52 H52C 0.9600 .
C53 H53 0.9300 .
C54 H54A 0.9600 .
C54 H54B 0.9600 .
C54 H54C 0.9600 .
C55 H55A 0.9600 .
C55 H55B 0.9600 .
C55 H55C 0.9600 .
C56 H56 0.9300 .

loop_
_geom_hbond_atom_site_label_D
_geom_hbond_atom_site_label_H
_geom_hbond_atom_site_label_A
_geom_hbond_distance_DH
_geom_hbond_distance_HA
_geom_hbond_distance_DA
_geom_hbond_angle_DHA
_geom_hbond_site_symmetry_A
O15 H15B O10 0.845(3) 1.875(3) 2.677(3) 158.0(3) .
O15 H15A O13 0.837(3) 2.586(3) 3.147(3) 125.5(2) 2_565
O15 H15A O14 0.837(3) 2.220(4) 2.823(4) 129.0(2) 2_565
O13 H13A O6 0.841(3) 2.497(4) 2.975(4) 117.0(2) .

loop_
_geom_torsion_atom_site_label_1
_geom_torsion_atom_site_label_2
_geom_torsion_atom_site_label_3
_geom_torsion_atom_site_label_4
_geom_torsion
_geom_torsion_site_symmetry_1
_geom_torsion_site_symmetry_4
O6' Cl2 O5 O5' -94.5(5) . .
O8 Cl2 O5 O5' 98.1(4) . .
O7 Cl2 O5 O5' -141.1(5) . .
O6 Cl2 O5 O5' -27.6(5) . .
O7' Cl2 O5 O5' -168.5(5) . .
O5' Cl2 O5 O7' 168.5(5) . .
O6' Cl2 O5 O7' 74.0(4) . .
O8 Cl2 O5 O7' -93.4(3) . .
O7 Cl2 O5 O7' 27.4(3) . .
O6 Cl2 O5 O7' 140.9(3) . .
O7' O5 O5' Cl2 -12.5(6) . .
O7' O5 O5' O6 25.4(10) . .
Cl2 O5 O5' O6 37.9(5) . .
O6' Cl2 O5' O5 114.8(4) . .
O8 Cl2 O5' O5 -101.7(4) . .
O7 Cl2 O5' O5 59.6(5) . .
O6 Cl2 O5' O5 151.7(5) . .
O7' Cl2 O5' O5 8.8(4) . .
O6' Cl2 O5' O6 -36.9(4) . .
O8 Cl2 O5' O6 106.5(2) . .
O5 Cl2 O5' O6 -151.7(5) . .
O7 Cl2 O5' O6 -92.1(4) . .
O7' Cl2 O5' O6 -143.0(3) . .
O5' Cl2 O6 O6' -144.2(4) . .
O8 Cl2 O6 O6' 107.1(2) . .
O5 Cl2 O6 O6' -125.4(3) . .
O7 Cl2 O6 O6' -10.0(3) . .
O7' Cl2 O6 O6' -78.6(4) . .
O6' Cl2 O6 O5' 144.2(4) . .
O8 Cl2 O6 O5' -108.6(4) . .
O5 Cl2 O6 O5' 18.8(4) . .
O7 Cl2 O6 O5' 134.2(4) . .
O7' Cl2 O6 O5' 65.7(5) . .
O5 O5' O6 O6' -14.6(8) . .
Cl2 O5' O6 O6' 28.5(3) . .
O5 O5' O6 Cl2 -43.0(6) . .
O5' Cl2 O6' O7 -126.6(5) . .
O8 Cl2 O6' O7 90.1(3) . .
O5 Cl2 O6' O7 -77.3(4) . .
O6 Cl2 O6' O7 -166.3(4) . .
O7' Cl2 O6' O7 -28.1(4) . .
O5' Cl2 O6' O6 39.6(5) . .
O8 Cl2 O6' O6 -103.6(2) . .
O5 Cl2 O6' O6 89.0(3) . .
O7 Cl2 O6' O6 166.3(4) . .
O7' Cl2 O6' O6 138.2(3) . .
Cl2 O6 O6' O7 19.0(5) . .
O5' O6 O6' O7 -6.4(6) . .
O5' O6 O6' Cl2 -25.4(2) . .
O6 O6' O7 Cl2 -17.6(5) . .
Cl2 O6' O7 O7' 28.1(3) . .
O6 O6' O7 O7' 10.5(7) . .
O5' Cl2 O7 O6' 89.8(5) . .
O8 Cl2 O7 O6' -108.0(3) . .
O5 Cl2 O7 O6' 126.3(3) . .
O6 Cl2 O7 O6' 12.6(3) . .
O7' Cl2 O7 O6' 149.4(4) . .
O5' Cl2 O7 O7' -59.6(5) . .
O6' Cl2 O7 O7' -149.4(4) . .
O8 Cl2 O7 O7' 102.6(3) . .
O5 Cl2 O7 O7' -23.1(3) . .
O6 Cl2 O7 O7' -136.8(3) . .
O5' O5 O7' Cl2 11.3(5) . .
O5' O5 O7' O7 -15.4(7) . .
Cl2 O5 O7' O7 -26.7(3) . .
O5' Cl2 O7' O5 -7.5(3) . .
O6' Cl2 O7' O5 -129.3(3) . .
O8 Cl2 O7' O5 108.2(3) . .
O7 Cl2 O7' O5 -151.0(4) . .
O6 Cl2 O7' O5 -66.3(4) . .
O5' Cl2 O7' O7 143.5(3) . .
O6' Cl2 O7' O7 21.7(3) . .
O8 Cl2 O7' O7 -100.8(2) . .
O5 Cl2 O7' O7 151.0(4) . .
O6 Cl2 O7' O7 84.7(4) . .
O6' O7 O7' O5 -0.6(6) . .
Cl2 O7 O7' O5 28.4(3) . .
O6' O7 O7' Cl2 -29.0(4) . .
N5 Zn1 N1 C7 -133.62(13) . .
N3 Zn1 N1 C7 100.33(14) . .
N7 Zn1 N1 C7 -16.92(15) . .
N5 Zn1 N1 C1 51.79(12) . .
N3 Zn1 N1 C1 -74.26(12) . .
N7 Zn1 N1 C1 168.48(11) . .
N1 Zn1 N3 C21 137.13(13) . .
N5 Zn1 N3 C21 17.76(15) . .
N7 Zn1 N3 C21 -99.16(14) . .
N1 Zn1 N3 C15 -50.00(12) . .
N5 Zn1 N3 C15 -169.37(10) . .
N7 Zn1 N3 C15 73.71(11) . .
N1 Zn1 N5 C35 -106.81(13) . .
N3 Zn1 N5 C35 13.48(14) . .
N7 Zn1 N5 C35 130.13(13) . .
N1 Zn1 N5 C29 68.11(11) . .
N3 Zn1 N5 C29 -171.61(10) . .
N7 Zn1 N5 C29 -54.96(11) . .
N1 Zn1 N7 C43 -17.70(15) . .
N5 Zn1 N7 C43 99.23(13) . .
N3 Zn1 N7 C43 -136.42(13) . .
N1 Zn1 N7 C37 170.88(11) . .
N5 Zn1 N7 C37 -72.19(12) . .
N3 Zn1 N7 C37 52.16(12) . .
C7 N1 C1 C2 -176.33(18) . .
Zn1 N1 C1 C2 -0.5(2) . .
C7 N1 C1 C6 0.14(16) . .
Zn1 N1 C1 C6 175.99(10) . .
C6 C1 C2 C3 2.1(3) . .
N1 C1 C2 C3 178.25(19) . .
C1 C2 C3 C4 0.7(3) . .
C2 C3 C4 C5 -3.0(4) . .
C3 C4 C5 C6 2.2(3) . .
C7 N2 C6 C5 179.31(19) . .
C8 N2 C6 C5 5.9(3) . .
C7 N2 C6 C1 -1.27(17) . .
C8 N2 C6 C1 -174.73(15) . .
C4 C5 C6 N2 179.98(19) . .
C4 C5 C6 C1 0.6(3) . .
C2 C1 C6 N2 177.64(15) . .
N1 C1 C6 N2 0.70(17) . .
C2 C1 C6 C5 -2.8(3) . .
N1 C1 C6 C5 -179.79(15) . .
C1 N1 C7 N2 -1.00(17) . .
Zn1 N1 C7 N2 -176.33(10) . .
C6 N2 C7 N1 1.48(18) . .
C8 N2 C7 N1 174.96(14) . .
C7 N2 C8 C9 -95.67(18) . .
C6 N2 C8 C9 76.6(2) . .
N2 C8 C9 C10 -107.50(18) . .
N2 C8 C9 C14 74.9(2) . .
C14 C9 C10 C11 -2.4(2) . .
C8 C9 C10 C11 179.95(15) . .
C9 C10 C11 C12 0.4(3) . .
C10 C11 C12 C13 0.5(2) . .
C10 C11 C12 C44 179.19(15) . 1_655
C11 C12 C13 C14 0.7(2) . .
C44 C12 C13 C14 -177.99(15) 1_655 .
C12 C13 C14 C9 -2.8(3) . .
C10 C9 C14 C13 3.6(2) . .
C8 C9 C14 C13 -178.74(15) . .
C21 N3 C15 C16 -178.97(17) . .
Zn1 N3 C15 C16 6.6(2) . .
C21 N3 C15 C20 -0.67(16) . .
Zn1 N3 C15 C20 -175.10(10) . .
C20 C15 C16 C17 0.6(3) . .
N3 C15 C16 C17 178.70(17) . .
C15 C16 C17 C18 -0.9(3) . .
C16 C17 C18 C19 1.2(3) . .
C17 C18 C19 C20 -1.1(3) . .
C21 N4 C20 C15 -1.55(16) . .
C22 N4 C20 C15 172.72(14) . .
C21 N4 C20 C19 178.93(17) . .
C22 N4 C20 C19 -6.8(3) . .
C16 C15 C20 N4 179.84(15) . .
N3 C15 C20 N4 1.37(16) . .
C16 C15 C20 C19 -0.6(2) . .
N3 C15 C20 C19 -179.06(14) . .
C18 C19 C20 N4 -179.77(17) . .
C18 C19 C20 C15 0.8(2) . .
C15 N3 C21 N4 -0.30(17) . .
Zn1 N3 C21 N4 173.42(10) . .
C20 N4 C21 N3 1.17(17) . .
C22 N4 C21 N3 -173.20(13) . .
C21 N4 C22 C23 98.21(18) . .
C20 N4 C22 C23 -75.08(19) . .
N4 C22 C23 C24 -74.59(18) . .
N4 C22 C23 C28 107.02(17) . .
C28 C23 C24 C25 -1.4(2) . .
C22 C23 C24 C25 -179.83(15) . .
C23 C24 C25 C26 0.3(3) . .
C24 C25 C26 C27 0.7(3) . .
C24 C25 C26 C36 179.09(15) . 1_565
C25 C26 C27 C28 -0.6(2) . .
C36 C26 C27 C28 -179.08(15) 1_565 .
C24 C23 C28 C27 1.4(2) . .
C22 C23 C28 C27 179.85(15) . .
C26 C27 C28 C23 -0.4(3) . .
C35 N5 C29 C34 -1.75(16) . .
Zn1 N5 C29 C34 -177.72(9) . .
C35 N5 C29 C30 179.58(16) . .
Zn1 N5 C29 C30 3.6(2) . .
C34 C29 C30 C31 -0.9(2) . .
N5 C29 C30 C31 177.62(16) . .
C29 C30 C31 C32 0.4(3) . .
C30 C31 C32 C33 1.0(3) . .
C31 C32 C33 C34 -1.8(3) . .
C30 C29 C34 C33 0.0(2) . .
N5 C29 C34 C33 -178.81(14) . .
C30 C29 C34 N6 -179.54(14) . .
N5 C29 C34 N6 1.66(15) . .
C32 C33 C34 C29 1.3(2) . .
C32 C33 C34 N6 -179.26(16) . .
C35 N6 C34 C29 -0.96(15) . .
C36 N6 C34 C29 176.06(13) . .
C35 N6 C34 C33 179.56(16) . .
C36 N6 C34 C33 -3.4(2) . .
C29 N5 C35 N6 1.15(16) . .
Zn1 N5 C35 N6 176.75(9) . .
C34 N6 C35 N5 -0.14(16) . .
C36 N6 C35 N5 -177.16(13) . .
C35 N6 C36 C26 98.01(17) . 1_545
C34 N6 C36 C26 -78.46(18) . 1_545
C43 N7 C37 C38 -178.52(18) . .
Zn1 N7 C37 C38 -5.3(2) . .
C43 N7 C37 C42 1.13(16) . .
Zn1 N7 C37 C42 174.36(10) . .
N7 C37 C38 C39 -179.36(18) . .
C42 C37 C38 C39 1.0(3) . .
C37 C38 C39 C40 -0.2(3) . .
C38 C39 C40 C41 0.1(4) . .
C39 C40 C41 C42 -1.0(3) . .
C40 C41 C42 N8 -179.26(17) . .
C40 C41 C42 C37 1.9(2) . .
C43 N8 C42 C41 -178.86(17) . .
C44 N8 C42 C41 5.7(3) . .
C43 N8 C42 C37 0.15(16) . .
C44 N8 C42 C37 -175.30(14) . .
C38 C37 C42 C41 -1.9(2) . .
N7 C37 C42 C41 178.36(14) . .
C38 C37 C42 N8 178.90(15) . .
N7 C37 C42 N8 -0.79(16) . .
C37 N7 C43 N8 -1.08(17) . .
Zn1 N7 C43 N8 -173.66(10) . .
C42 N8 C43 N7 0.59(17) . .
C44 N8 C43 N7 175.95(14) . .
C43 N8 C44 C12 -98.59(17) . 1_455
C42 N8 C44 C12 75.93(19) . 1_455
C45 N9 C47 O9 179.8(3) . .
C46 N9 C47 O9 -7.5(4) . .
C49 N10 C50 O10 175.3(5) . .
C48 N10 C50 O10 -0.9(7) . .
C52 N11 C53 O11 174.2(4) . .
C51 N11 C53 O11 6.3(5) . .
C55 N12 C56 O14 14.2(7) . .
C54 N12 C56 O14 -173.1(4) . .
